data_2239746
loop_
_publ_author_name
'Akhmad Aznan, Aina Mardia'
'Abdullah, Zanariah'
'Tiekink, Edward R. T.'

_publ_section_title
;
 Crystal structures of 1,4-diazabicyclo[2.2.2]octan-1-ium 4-nitrobenzoate
 dihydrate and 1,4-diazabicyclo[2.2.2]octane-1,4-diium
 bis(4-nitrobenzoate): the influence of solvent upon the stoichiometry of
 the formed salt
;
_journal_coeditor_code SU0005
_journal_issue 7
_journal_name_full 'Acta Crystallographica Section E'
_journal_page_first 31
_journal_page_last 35
_journal_paper_doi 10.1107/S1600536814011532
_journal_volume 70
_journal_year 2014
_chemical_formula_iupac 'C6 H14 N2 2+, 2C7 H4 N O4 -'
_chemical_formula_moiety 'C6 H14 N2 2+, 2(C7 H4 N O4 -)'
_chemical_formula_sum 'C20 H22 N4 O8'
_chemical_formula_weight 446.42
_chemical_name_systematic
;
1,4-Diazabicyclo[2.2.2]octane-1,4-diium bis(4-nitrobenzoate)
;
_space_group_IT_number 2
_symmetry_cell_setting triclinic
_symmetry_space_group_name_Hall '-P 1'
_symmetry_space_group_name_H-M 'P -1'
_atom_sites_solution_hydrogens geom
_atom_sites_solution_primary direct
_atom_sites_solution_secondary difmap
_audit_creation_method SHELXL-97
_cell_angle_alpha 73.982(3)
_cell_angle_beta 83.624(3)
_cell_angle_gamma 88.661(3)
_cell_formula_units_Z 2
_cell_length_a 9.1036(4)
_cell_length_b 9.5027(3)
_cell_length_c 12.0736(3)
_cell_measurement_reflns_used 10186
_cell_measurement_temperature 100(2)
_cell_measurement_theta_max 76.7717
_cell_measurement_theta_min 3.8287
_cell_volume 997.68(6)
_computing_cell_refinement 'CrysAlis PRO (Agilent, 2013)'
_computing_data_collection 'CrysAlis PRO (Agilent, 2013)'
_computing_data_reduction 'CrysAlis PRO (Agilent, 2013)'
_computing_molecular_graphics
;
ORTEP-3 for Windows (Farrugia, 2012) and DIAMOND (Brandenburg,
2006)
;
_computing_publication_material 'publCIF (Westrip, 2010)'
_computing_structure_refinement 'SHELXL97 (Sheldrick, 2008)'
_computing_structure_solution 'SHELXS97 (Sheldrick, 2008)'
_diffrn_ambient_temperature 100(2)
_diffrn_detector_area_resol_mean 10.4041
_diffrn_measured_fraction_theta_full 0.997
_diffrn_measured_fraction_theta_max 0.997
_diffrn_measurement_device_type 'Agilent SuperNova Dual diffractometer with an Atlas detector'
_diffrn_measurement_method '\w scan'
_diffrn_radiation_monochromator Mirror
_diffrn_radiation_source 'SuperNova (Cu) X-ray Source'
_diffrn_radiation_type CuK\a
_diffrn_radiation_wavelength 1.54184
_diffrn_reflns_av_R_equivalents 0.0460
_diffrn_reflns_av_sigmaI/netI 0.0261
_diffrn_reflns_limit_h_max 11
_diffrn_reflns_limit_h_min -11
_diffrn_reflns_limit_k_max 11
_diffrn_reflns_limit_k_min -11
_diffrn_reflns_limit_l_max 15
_diffrn_reflns_limit_l_min -15
_diffrn_reflns_number 17849
_diffrn_reflns_theta_full 75.00
_diffrn_reflns_theta_max 75.00
_diffrn_reflns_theta_min 3.83
_diffrn_standards_decay_% 0
_diffrn_standards_interval_count 0
_diffrn_standards_interval_time 0
_diffrn_standards_number 0
_exptl_absorpt_coefficient_mu 0.990
_exptl_absorpt_correction_T_max 1.00000
_exptl_absorpt_correction_T_min 0.9906
_exptl_absorpt_correction_type multi-scan
_exptl_absorpt_process_details '(CrysAlis PRO; Agilent, 2013)'
_exptl_crystal_colour colourless
_exptl_crystal_density_diffrn 1.486
_exptl_crystal_density_method 'not measured'
_exptl_crystal_description prism
_exptl_crystal_F_000 468
_exptl_crystal_size_max 0.40
_exptl_crystal_size_mid 0.40
_exptl_crystal_size_min 0.20
_refine_diff_density_max 0.601
_refine_diff_density_min -0.576
_refine_ls_extinction_method none
_refine_ls_goodness_of_fit_ref 1.117
_refine_ls_hydrogen_treatment mixed
_refine_ls_matrix_type full
_refine_ls_number_parameters 295
_refine_ls_number_reflns 4101
_refine_ls_number_restraints 2
_refine_ls_restrained_S_all 1.117
_refine_ls_R_factor_all 0.0762
_refine_ls_R_factor_gt 0.0736
_refine_ls_shift/su_max 0.000
_refine_ls_shift/su_mean 0.000
_refine_ls_structure_factor_coef Fsqd
_refine_ls_weighting_details 'calc w=1/[\s^2^(Fo^2^)+(0.1192P)^2^+1.3867P] where P=(Fo^2^+2Fc^2^)/3'
_refine_ls_weighting_scheme calc
_refine_ls_wR_factor_gt 0.2262
_refine_ls_wR_factor_ref 0.2292
_reflns_number_gt 3775
_reflns_number_total 4101
_reflns_threshold_expression I>2\s(I)
_cod_data_source_file su0005sup1.cif
_cod_data_source_block 2
_cod_database_code 2239746
_cod_database_fobs_code 2239746

loop_
_symmetry_equiv_pos_as_xyz
'x, y, z'
'-x, -y, -z'

loop_
_atom_site_type_symbol
_atom_site_label
_atom_site_fract_x
_atom_site_fract_y
_atom_site_fract_z
_atom_site_U_iso_or_equiv
_atom_site_adp_type
_atom_site_calc_flag
_atom_site_refinement_flags
_atom_site_occupancy
_atom_site_symmetry_multiplicity
O O1 0.6213(2) 0.7377(2) 0.82692(16) 0.0320(5) Uani d . 1 1
O O2 0.4577(2) 0.9073(2) 0.75460(15) 0.0301(4) Uani d . 1 1
O O3 0.3598(2) 0.7520(2) 1.38056(16) 0.0365(5) Uani d . 1 1
O O4 0.2049(2) 0.9218(2) 1.31087(17) 0.0343(5) Uani d . 1 1
N N1 0.3033(3) 0.8347(2) 1.29939(18) 0.0278(5) Uani d . 1 1
C C1 0.5159(3) 0.8269(3) 0.8358(2) 0.0230(5) Uani d . 1 1
C C2 0.4601(3) 0.8288(3) 0.9588(2) 0.0225(5) Uani d . 1 1
C C3 0.3361(3) 0.9096(3) 0.9783(2) 0.0239(5) Uani d . 1 1
H H3A 0.2873 0.9646 0.9148 0.029 Uiso calc R 1 1
C C4 0.2829(3) 0.9105(3) 1.0906(2) 0.0245(5) Uani d . 1 1
H H4A 0.1976 0.9649 1.1051 0.029 Uiso calc R 1 1
C C5 0.3578(3) 0.8300(3) 1.1807(2) 0.0244(5) Uani d . 1 1
C C6 0.4829(3) 0.7496(3) 1.1642(2) 0.0269(5) Uani d . 1 1
H H6 0.5320 0.6958 1.2280 0.032 Uiso calc R 1 1
C C7 0.5343(3) 0.7498(3) 1.0515(2) 0.0250(5) Uani d . 1 1
H H7 0.6202 0.6961 1.0374 0.030 Uiso calc R 1 1
O O5 0.8758(2) 0.7357(2) 0.20757(15) 0.0345(5) Uani d . 1 1
O O6 1.0354(2) 0.5601(2) 0.27470(17) 0.0385(5) Uani d . 1 1
O O7 1.3135(2) 0.6129(2) -0.29233(18) 0.0368(5) Uani d . 1 1
O O8 1.1731(2) 0.7994(2) -0.35307(16) 0.0347(5) Uani d . 1 1
N N2 1.2191(2) 0.7014(3) -0.27572(19) 0.0287(5) Uani d . 1 1
C C8 0.9814(3) 0.6492(3) 0.1953(2) 0.0256(5) Uani d . 1 1
C C9 1.0424(3) 0.6604(3) 0.0705(2) 0.0233(5) Uani d . 1 1
C C10 1.1613(3) 0.5752(3) 0.0471(2) 0.0253(5) Uani d . 1 1
H H10 1.2030 0.5075 0.1090 0.030 Uiso calc R 1 1
C C11 1.2196(3) 0.5889(3) -0.0670(2) 0.0264(5) Uani d . 1 1
H H11 1.3010 0.5311 -0.0841 0.032 Uiso calc R 1 1
C C12 1.1562(3) 0.6885(3) -0.1550(2) 0.0252(5) Uani d . 1 1
C C13 1.0376(3) 0.7750(3) -0.1345(2) 0.0259(5) Uani d . 1 1
H H13 0.9963 0.8426 -0.1967 0.031 Uiso calc R 1 1
C C14 0.9806(3) 0.7597(3) -0.0201(2) 0.0255(5) Uani d . 1 1
H H14 0.8989 0.8174 -0.0034 0.031 Uiso calc R 1 1
N N3 0.6982(2) 0.7378(2) 0.61824(18) 0.0254(5) Uani d D 1 1
H H3N 0.665(3) 0.734(4) 0.6902(12) 0.030 Uiso d D 1 1
N N4 0.7971(2) 0.7223(2) 0.41892(18) 0.0261(5) Uani d D 1 1
H H4N 0.830(3) 0.728(4) 0.3454(12) 0.031 Uiso d D 1 1
C C15 0.8607(3) 0.7624(3) 0.6003(2) 0.0274(5) Uani d . 1 1
H H15A 0.9072 0.6984 0.6663 0.033 Uiso calc R 1 1
H H15B 0.8832 0.8655 0.5954 0.033 Uiso calc R 1 1
C C16 0.9224(3) 0.7273(3) 0.4870(2) 0.0310(6) Uani d . 1 1
H H16A 0.9946 0.8035 0.4418 0.037 Uiso calc R 1 1
H H16B 0.9733 0.6317 0.5047 0.037 Uiso calc R 1 1
C C17 0.6672(3) 0.5903(3) 0.6066(2) 0.0269(5) Uani d . 1 1
H H17A 0.5616 0.5648 0.6317 0.032 Uiso calc R 1 1
H H17B 0.7276 0.5163 0.6564 0.032 Uiso calc R 1 1
C C18 0.7046(3) 0.5908(3) 0.4791(2) 0.0299(6) Uani d . 1 1
H H18A 0.7592 0.5009 0.4744 0.036 Uiso calc R 1 1
H H18B 0.6127 0.5935 0.4418 0.036 Uiso calc R 1 1
C C19 0.6263(3) 0.8510(3) 0.5300(2) 0.0304(6) Uani d . 1 1
H H19A 0.6328 0.9477 0.5453 0.036 Uiso calc R 1 1
H H19B 0.5206 0.8261 0.5334 0.036 Uiso calc R 1 1
C C20 0.7063(3) 0.8562(3) 0.4098(2) 0.0318(6) Uani d . 1 1
H H20A 0.6330 0.8614 0.3541 0.038 Uiso calc R 1 1
H H20B 0.7704 0.9444 0.3814 0.038 Uiso calc R 1 1

loop_
_atom_site_aniso_label
_atom_site_aniso_U_11
_atom_site_aniso_U_22
_atom_site_aniso_U_33
_atom_site_aniso_U_12
_atom_site_aniso_U_13
_atom_site_aniso_U_23
O1 0.0368(10) 0.0397(11) 0.0185(9) 0.0127(8) -0.0025(7) -0.0077(7)
O2 0.0355(10) 0.0357(10) 0.0175(8) 0.0069(8) -0.0028(7) -0.0053(7)
O3 0.0476(12) 0.0394(11) 0.0182(9) 0.0023(9) -0.0009(8) -0.0022(8)
O4 0.0375(11) 0.0371(10) 0.0264(9) 0.0021(8) 0.0072(8) -0.0096(8)
N1 0.0331(12) 0.0299(11) 0.0189(10) -0.0031(9) 0.0022(8) -0.0060(8)
C1 0.0243(11) 0.0254(12) 0.0183(11) -0.0019(9) -0.0008(9) -0.0047(9)
C2 0.0255(12) 0.0223(11) 0.0190(11) -0.0027(9) -0.0012(9) -0.0045(9)
C3 0.0255(12) 0.0255(12) 0.0198(11) -0.0014(9) -0.0041(9) -0.0041(9)
C4 0.0249(12) 0.0250(12) 0.0229(12) -0.0006(9) 0.0010(9) -0.0066(9)
C5 0.0300(12) 0.0256(12) 0.0162(11) -0.0037(10) 0.0026(9) -0.0050(9)
C6 0.0317(13) 0.0275(12) 0.0187(11) 0.0016(10) -0.0043(10) -0.0013(9)
C7 0.0257(12) 0.0250(12) 0.0222(12) 0.0019(9) 0.0003(9) -0.0040(9)
O5 0.0401(11) 0.0445(11) 0.0163(9) 0.0144(9) -0.0005(7) -0.0062(8)
O6 0.0454(12) 0.0458(12) 0.0193(9) 0.0158(9) -0.0035(8) -0.0019(8)
O7 0.0349(10) 0.0484(12) 0.0294(10) 0.0019(9) 0.0053(8) -0.0180(9)
O8 0.0352(10) 0.0478(12) 0.0194(9) -0.0030(9) -0.0015(7) -0.0068(8)
N2 0.0256(11) 0.0382(12) 0.0230(11) -0.0036(9) 0.0010(8) -0.0105(9)
C8 0.0264(12) 0.0291(12) 0.0192(12) 0.0002(10) -0.0015(9) -0.0037(9)
C9 0.0247(12) 0.0265(12) 0.0184(11) -0.0009(9) -0.0018(9) -0.0057(9)
C10 0.0258(12) 0.0245(12) 0.0235(12) -0.0003(9) -0.0039(10) -0.0026(9)
C11 0.0247(12) 0.0264(12) 0.0275(13) 0.0005(9) 0.0013(10) -0.0080(10)
C12 0.0255(12) 0.0298(12) 0.0204(12) -0.0048(10) 0.0015(9) -0.0081(10)
C13 0.0272(12) 0.0312(13) 0.0180(11) -0.0008(10) -0.0035(9) -0.0043(9)
C14 0.0243(12) 0.0294(12) 0.0215(12) 0.0036(9) -0.0013(9) -0.0056(10)
N3 0.0270(11) 0.0308(11) 0.0176(10) 0.0066(9) -0.0021(8) -0.0061(8)
N4 0.0290(11) 0.0304(11) 0.0169(10) 0.0033(9) 0.0004(8) -0.0045(8)
C15 0.0289(13) 0.0309(13) 0.0228(12) 0.0008(10) -0.0052(10) -0.0072(10)
C16 0.0258(12) 0.0425(15) 0.0232(12) 0.0004(11) 0.0003(10) -0.0075(11)
C17 0.0280(12) 0.0312(13) 0.0188(12) -0.0005(10) -0.0002(9) -0.0033(9)
C18 0.0365(14) 0.0306(13) 0.0217(12) -0.0009(11) -0.0018(10) -0.0062(10)
C19 0.0341(14) 0.0339(14) 0.0214(12) 0.0121(11) -0.0040(10) -0.0056(10)
C20 0.0408(15) 0.0317(13) 0.0195(12) 0.0090(11) -0.0038(10) -0.0018(10)

loop_
_atom_type_symbol
_atom_type_description
_atom_type_scat_dispersion_real
_atom_type_scat_dispersion_imag
_atom_type_scat_source
C C 0.0181 0.0091 'International Tables Vol C Tables 4.2.6.8 and 6.1.1.4'
H H 0.0000 0.0000 'International Tables Vol C Tables 4.2.6.8 and 6.1.1.4'
N N 0.0311 0.0180 'International Tables Vol C Tables 4.2.6.8 and 6.1.1.4'
O O 0.0492 0.0322 'International Tables Vol C Tables 4.2.6.8 and 6.1.1.4'

loop_
_geom_angle_atom_site_label_1
_geom_angle_atom_site_label_2
_geom_angle_atom_site_label_3
_geom_angle
O4 N1 O3 124.0(2)
O4 N1 C5 117.9(2)
O3 N1 C5 118.0(2)
O2 C1 O1 125.6(2)
O2 C1 C2 119.0(2)
O1 C1 C2 115.4(2)
C3 C2 C7 120.3(2)
C3 C2 C1 119.7(2)
C7 C2 C1 120.0(2)
C2 C3 C4 120.2(2)
C2 C3 H3A 119.9
C4 C3 H3A 119.9
C5 C4 C3 118.2(2)
C5 C4 H4A 120.9
C3 C4 H4A 120.9
C6 C5 C4 123.2(2)
C6 C5 N1 118.9(2)
C4 C5 N1 117.9(2)
C5 C6 C7 117.9(2)
C5 C6 H6 121.1
C7 C6 H6 121.1
C6 C7 C2 120.3(2)
C6 C7 H7 119.8
C2 C7 H7 119.8
O8 N2 O7 124.1(2)
O8 N2 C12 118.0(2)
O7 N2 C12 118.0(2)
O6 C8 O5 125.5(2)
O6 C8 C9 119.2(2)
O5 C8 C9 115.3(2)
C10 C9 C14 120.2(2)
C10 C9 C8 120.2(2)
C14 C9 C8 119.6(2)
C9 C10 C11 120.0(2)
C9 C10 H10 120.0
C11 C10 H10 120.0
C12 C11 C10 118.5(2)
C12 C11 H11 120.8
C10 C11 H11 120.8
C11 C12 C13 122.9(2)
C11 C12 N2 117.8(2)
C13 C12 N2 119.3(2)
C12 C13 C14 117.9(2)
C12 C13 H13 121.1
C14 C13 H13 121.1
C13 C14 C9 120.5(2)
C13 C14 H14 119.7
C9 C14 H14 119.7
C17 N3 C15 108.68(19)
C17 N3 C19 109.7(2)
C15 N3 C19 109.7(2)
C17 N3 H3N 105(2)
C15 N3 H3N 110(2)
C19 N3 H3N 114(2)
C20 N4 C16 109.6(2)
C20 N4 C18 109.5(2)
C16 N4 C18 108.9(2)
C20 N4 H4N 103(2)
C16 N4 H4N 111(2)
C18 N4 H4N 115(2)
N3 C15 C16 108.8(2)
N3 C15 H15A 109.9
C16 C15 H15A 109.9
N3 C15 H15B 109.9
C16 C15 H15B 109.9
H15A C15 H15B 108.3
N4 C16 C15 108.4(2)
N4 C16 H16A 110.0
C15 C16 H16A 110.0
N4 C16 H16B 110.0
C15 C16 H16B 110.0
H16A C16 H16B 108.4
N3 C17 C18 109.0(2)
N3 C17 H17A 109.9
C18 C17 H17A 109.9
N3 C17 H17B 109.9
C18 C17 H17B 109.9
H17A C17 H17B 108.3
N4 C18 C17 108.3(2)
N4 C18 H18A 110.0
C17 C18 H18A 110.0
N4 C18 H18B 110.0
C17 C18 H18B 110.0
H18A C18 H18B 108.4
N3 C19 C20 108.2(2)
N3 C19 H19A 110.1
C20 C19 H19A 110.1
N3 C19 H19B 110.1
C20 C19 H19B 110.1
H19A C19 H19B 108.4
N4 C20 C19 109.0(2)
N4 C20 H20A 109.9
C19 C20 H20A 109.9
N4 C20 H20B 109.9
C19 C20 H20B 109.9
H20A C20 H20B 108.3

loop_
_geom_bond_atom_site_label_1
_geom_bond_atom_site_label_2
_geom_bond_distance
O1 C1 1.281(3)
O2 C1 1.228(3)
O3 N1 1.229(3)
O4 N1 1.228(3)
N1 C5 1.475(3)
C1 C2 1.520(3)
C2 C3 1.386(3)
C2 C7 1.398(3)
C3 C4 1.390(3)
C3 H3A 0.9500
C4 C5 1.384(4)
C4 H4A 0.9500
C5 C6 1.383(4)
C6 C7 1.388(3)
C6 H6 0.9500
C7 H7 0.9500
O5 C8 1.273(3)
O6 C8 1.231(3)
O7 N2 1.228(3)
O8 N2 1.226(3)
N2 C12 1.479(3)
C8 C9 1.523(3)
C9 C10 1.387(3)
C9 C14 1.395(3)
C10 C11 1.393(4)
C10 H10 0.9500
C11 C12 1.382(4)
C11 H11 0.9500
C12 C13 1.384(4)
C13 C14 1.390(3)
C13 H13 0.9500
C14 H14 0.9500
N3 C17 1.483(3)
N3 C15 1.485(3)
N3 C19 1.487(3)
N3 H3N 0.879(10)
N4 C20 1.486(3)
N4 C16 1.487(3)
N4 C18 1.487(3)
N4 H4N 0.890(10)
C15 C16 1.539(3)
C15 H15A 0.9900
C15 H15B 0.9900
C16 H16A 0.9900
C16 H16B 0.9900
C17 C18 1.538(3)
C17 H17A 0.9900
C17 H17B 0.9900
C18 H18A 0.9900
C18 H18B 0.9900
C19 C20 1.538(3)
C19 H19A 0.9900
C19 H19B 0.9900
C20 H20A 0.9900
C20 H20B 0.9900

loop_
_geom_hbond_atom_site_label_D
_geom_hbond_atom_site_label_H
_geom_hbond_atom_site_label_A
_geom_hbond_site_symmetry_A
_geom_hbond_distance_DH
_geom_hbond_distance_HA
_geom_hbond_distance_DA
_geom_hbond_angle_DHA
N3 H3N O1 . 0.879(17) 1.664(17) 2.539(3) 173(2)
N4 H4N O5 . 0.892(17) 1.652(17) 2.542(3) 175(3)
C15 H15A O6 2_766 0.99 2.42 3.193(3) 134
C16 H16A O4 1_654 0.99 2.42 3.375(3) 161
C17 H17A O7 1_456 0.99 2.42 3.338(3) 153
C17 H17B O6 2_766 0.99 2.42 3.313(3) 149
C20 H20A O2 2_676 0.99 2.41 3.043(3) 121
C20 H20B O8 2_775 0.99 2.42 3.339(3) 154

loop_
_geom_torsion_atom_site_label_1
_geom_torsion_atom_site_label_2
_geom_torsion_atom_site_label_3
_geom_torsion_atom_site_label_4
_geom_torsion
O2 C1 C2 C3 6.3(4)
O1 C1 C2 C3 -173.0(2)
O2 C1 C2 C7 -173.4(2)
O1 C1 C2 C7 7.3(3)
C7 C2 C3 C4 -1.2(4)
C1 C2 C3 C4 179.1(2)
C2 C3 C4 C5 0.5(4)
C3 C4 C5 C6 0.3(4)
C3 C4 C5 N1 178.4(2)
O4 N1 C5 C6 170.3(2)
O3 N1 C5 C6 -9.1(4)
O4 N1 C5 C4 -7.9(3)
O3 N1 C5 C4 172.7(2)
C4 C5 C6 C7 -0.3(4)
N1 C5 C6 C7 -178.4(2)
C5 C6 C7 C2 -0.4(4)
C3 C2 C7 C6 1.1(4)
C1 C2 C7 C6 -179.2(2)
O6 C8 C9 C10 -2.6(4)
O5 C8 C9 C10 177.5(2)
O6 C8 C9 C14 179.2(2)
O5 C8 C9 C14 -0.7(4)
C14 C9 C10 C11 0.1(4)
C8 C9 C10 C11 -178.1(2)
C9 C10 C11 C12 0.0(4)
C10 C11 C12 C13 0.0(4)
C10 C11 C12 N2 -179.8(2)
O8 N2 C12 C11 -172.9(2)
O7 N2 C12 C11 7.4(3)
O8 N2 C12 C13 7.4(3)
O7 N2 C12 C13 -172.3(2)
C11 C12 C13 C14 -0.1(4)
N2 C12 C13 C14 179.7(2)
C12 C13 C14 C9 0.2(4)
C10 C9 C14 C13 -0.2(4)
C8 C9 C14 C13 178.0(2)
C17 N3 C15 C16 50.7(3)
C19 N3 C15 C16 -69.2(3)
C20 N4 C16 C15 50.2(3)
C18 N4 C16 C15 -69.6(3)
N3 C15 C16 N4 15.8(3)
C15 N3 C17 C18 -69.4(2)
C19 N3 C17 C18 50.5(3)
C20 N4 C18 C17 -68.8(3)
C16 N4 C18 C17 51.1(3)
N3 C17 C18 N4 15.8(3)
C17 N3 C19 C20 -68.8(3)
C15 N3 C19 C20 50.6(3)
C16 N4 C20 C19 -68.9(3)
C18 N4 C20 C19 50.5(3)
N3 C19 C20 N4 15.6(3)
